data_4106119
loop_
_publ_author_name
'Midori O. Ishitsuka'
'Shogo Sano'
'Haruka Enoki'
'Satoru Sato'
'Hidefumi Nikawa'
'Takahiro Tsuchiya'
'Zdenek Slanina'
'Naomi Mizorogi'
'Michael T. H. Liu'
'Takeshi Akasaka'
'Shigeru Nagase'

_publ_contact_author_address
;Aspect of Creation of New Materials
Center for Tsukuba Advanced Research Alliance
University of Tsukuba
Tsukuba, Ibaraki 305-8577, Japan
;
_publ_contact_author_email akasaka@dmb.chem.tsukuba.ac.jp
_publ_contact_author_fax +81-29-853-6409
_publ_contact_author_name 'Takeshi AKASAKA'
_publ_contact_author_phone +81-29-853-6409
_publ_section_title
;
 Regioselective Bis-functionalization of Endohedral Dimetallofullerene,
 La2@C80: Extremal La-La Distance
;
_journal_name_full 'Journal of the American Chemical Society'
_journal_page_first 7128
_journal_page_last 7134
_journal_paper_doi 10.1021/ja200903q
_journal_volume 133
_journal_year 2011
_chemical_formula_moiety 'C93 H9 Cl3 La2'
_chemical_formula_sum 'C93 H9 Cl3 La2'
_chemical_formula_weight 1510.17
_chemical_name_common La2@C80(CClPh)
_chemical_name_systematic La2@C80(CClPh)
_space_group_IT_number 14
_symmetry_cell_setting monoclinic
_symmetry_Int_Tables_number 14
_symmetry_space_group_name_Hall '-P 2ybc'
_symmetry_space_group_name_H-M 'P 1 21/c 1'
_atom_sites_solution_hydrogens geom
_atom_sites_solution_primary direct
_atom_sites_solution_secondary difmap
_audit_creation_method SHELXL-97
_cell_angle_alpha 90.00
_cell_angle_beta 101.468(3)
_cell_angle_gamma 90.00
_cell_formula_units_Z 4
_cell_length_a 10.9639(5)
_cell_length_b 20.6081(10)
_cell_length_c 21.6433(13)
_cell_measurement_reflns_used 52580
_cell_measurement_temperature 100(2)
_cell_measurement_theta_max 140.70
_cell_measurement_theta_min 3.87
_cell_volume 4792.6(4)
_computing_cell_refinement PROCESS-AUTO
_computing_data_collection PROCESS-AUTO
_computing_data_reduction Yadokari-XG,SHELXTL
_computing_molecular_graphics 'Bruker SHELXTL'
_computing_publication_material 'Bruker SHELXTL'
_computing_structure_refinement 'SHELXL-97 (Sheldrick, 1997)'
_computing_structure_solution 'SHELXS-97 (Sheldrick, 1990)'
_diffrn_ambient_temperature 100(2)
_diffrn_measured_fraction_theta_full 0.720
_diffrn_measured_fraction_theta_max 0.720
_diffrn_measurement_device_type 'RAPID AXIS'
_diffrn_measurement_method 'omega scans'
_diffrn_radiation_monochromator Si(111)
_diffrn_radiation_probe x-ray
_diffrn_radiation_type synchrotron
_diffrn_radiation_wavelength 0.99830
_diffrn_reflns_av_R_equivalents 0.0363
_diffrn_reflns_av_sigmaI/netI 0.0513
_diffrn_reflns_limit_h_max 18
_diffrn_reflns_limit_h_min -18
_diffrn_reflns_limit_k_max 38
_diffrn_reflns_limit_k_min -38
_diffrn_reflns_limit_l_max 33
_diffrn_reflns_limit_l_min -28
_diffrn_reflns_number 59295
_diffrn_reflns_theta_full 70.35
_diffrn_reflns_theta_max 70.35
_diffrn_reflns_theta_min 1.94
_diffrn_source synchrotron
_diffrn_source_type 'KEK beamline BL1A'
_exptl_absorpt_coefficient_mu 4.956
_exptl_absorpt_correction_T_max 0.8264
_exptl_absorpt_correction_T_min 0.5877
_exptl_absorpt_correction_type multi-scan
_exptl_absorpt_process_details
; 
 Higashi, T. (1995). Program for Absorption Correction.
 Rigaku Corporation, Tokyo, Japan.
;
_exptl_crystal_colour Black
_exptl_crystal_density_diffrn 2.093
_exptl_crystal_description Block
_exptl_crystal_F_000 2928
_exptl_crystal_size_max 0.12
_exptl_crystal_size_mid 0.08
_exptl_crystal_size_min 0.04
_refine_diff_density_max 8.711
_refine_diff_density_min -5.518
_refine_diff_density_rms 0.315
_refine_ls_extinction_method none
_refine_ls_goodness_of_fit_ref 1.021
_refine_ls_hydrogen_treatment constr
_refine_ls_matrix_type full
_refine_ls_number_parameters 1749
_refine_ls_number_reflns 24285
_refine_ls_number_restraints 32243
_refine_ls_restrained_S_all 0.859
_refine_ls_R_factor_all 0.1626
_refine_ls_R_factor_gt 0.1299
_refine_ls_shift/su_max 0.001
_refine_ls_shift/su_mean 0.000
_refine_ls_structure_factor_coef Fsqd
_refine_ls_weighting_details 'calc w=1/[\s^2^(Fo^2^)+(0.1944P)^2^+61.6185P] where P=(Fo^2^+2Fc^2^)/3'
_refine_ls_weighting_scheme calc
_refine_ls_wR_factor_gt 0.3638
_refine_ls_wR_factor_ref 0.3825
_reflns_number_gt 15268
_reflns_number_total 24285
_reflns_threshold_expression >2sigma(I)
_cod_data_source_file ja200903q_si_002.cif
_cod_data_source_block La2@C80(CClPh)
_cod_original_sg_symbol_H-M 'P 21/c'
_cod_database_code 4106119

loop_
_symmetry_equiv_pos_as_xyz
'x, y, z'
'-x, y+1/2, -z+1/2'
'-x, -y, -z'
'x, -y-1/2, z-1/2'

loop_
_atom_site_label
_atom_site_type_symbol
_atom_site_fract_x
_atom_site_fract_y
_atom_site_fract_z
_atom_site_U_iso_or_equiv
_atom_site_adp_type
_atom_site_occupancy
_atom_site_symmetry_multiplicity
_atom_site_calc_flag
_atom_site_refinement_flags
_atom_site_disorder_assembly
_atom_site_disorder_group
La1A La 0.10268(3) 0.204933(15) 0.413869(17) 0.02688(10) Uani 1 1 d . A 1
La2A La -0.17960(4) 0.20215(3) 0.26406(2) 0.04737(15) Uani 1 1 d . A 1
Cl1Z Cl 0.4173(11) 0.2892(5) 0.5667(6) 0.126(4) Uani 0.551(3) 1 d PDU B 2
Cl1Y Cl 0.3767(5) 0.2882(2) 0.5851(3) 0.0457(14) Uani 0.449(3) 1 d PDU B 3
C1Z C 0.3449(13) 0.2124(7) 0.5370(7) 0.041(2) Uani 0.551(3) 1 d PDU B 2
C2Z C 0.4102(16) 0.1575(9) 0.5764(8) 0.0364(17) Uani 0.551(3) 1 d PDU B 2
C3Z C 0.5088(16) 0.1258(7) 0.5575(9) 0.041(2) Uani 0.551(3) 1 d PDU B 2
H3Z H 0.5333 0.1372 0.5192 0.049 Uiso 0.551(3) 1 calc PR B 2
C4Z C 0.5696(16) 0.0779(8) 0.5954(9) 0.041(2) Uani 0.551(3) 1 d PDU B 2
H4Z H 0.6373 0.0560 0.5832 0.050 Uiso 0.551(3) 1 calc PR B 2
C5Z C 0.5346(15) 0.0611(9) 0.6506(9) 0.039(2) Uani 0.551(3) 1 d PDU B 2
H5Z H 0.5770 0.0272 0.6759 0.047 Uiso 0.551(3) 1 calc PR B 2
C6Z C 0.4362(15) 0.0939(7) 0.6697(9) 0.036(2) Uani 0.551(3) 1 d PDU B 2
H6Z H 0.4122 0.0834 0.7084 0.044 Uiso 0.551(3) 1 calc PR B 2
C7Z C 0.3754(18) 0.1416(8) 0.6308(9) 0.036(2) Uani 0.551(3) 1 d PDU B 2
H7Z H 0.3076 0.1638 0.6426 0.043 Uiso 0.551(3) 1 calc PR B 2
C1A C 0.1400(14) 0.1488(7) 0.5204(12) 0.0460(19) Uani 0.551(3) 1 d PDU B 2
C2A C 0.1671(14) 0.0940(10) 0.4826(7) 0.0454(19) Uani 0.551(3) 1 d PDU B 2
C3A C 0.0512(11) 0.0585(7) 0.4650(6) 0.046(2) Uani 0.551(3) 1 d PDU B 2
C4A C -0.0409(11) 0.0872(6) 0.4894(6) 0.048(2) Uani 0.551(3) 1 d PDU B 2
C5A C 0.0078(12) 0.1430(7) 0.5206(13) 0.0488(19) Uani 0.551(3) 1 d PDU B 2
C6A C -0.2013(11) 0.0434(7) 0.4049(6) 0.053(2) Uani 0.551(3) 1 d PDU B 2
C7A C -0.1067(11) 0.0118(7) 0.3798(6) 0.048(2) Uani 0.551(3) 1 d PDU B 2
C8A C -0.1528(11) 0.0101(7) 0.3131(6) 0.049(2) Uani 0.551(3) 1 d PDU B 2
C9A C -0.2674(12) 0.0402(7) 0.2974(6) 0.052(2) Uani 0.551(3) 1 d PDU B 2
C10A C -0.2998(12) 0.0600(7) 0.3544(6) 0.055(2) Uani 0.551(3) 1 d PDU B 2
C11A C -0.2486(13) 0.1376(7) 0.4633(7) 0.055(2) Uani 0.551(3) 1 d PDU B 2
C12A C -0.3447(13) 0.1548(7) 0.4140(6) 0.054(2) Uani 0.551(3) 1 d PDU B 2
C13A C -0.3587(14) 0.2227(7) 0.4127(7) 0.056(2) Uani 0.551(3) 1 d PDU B 2
C14A C -0.2657(13) 0.2479(7) 0.4618(7) 0.056(2) Uani 0.551(3) 1 d PDU B 2
C15A C -0.1992(13) 0.1944(7) 0.4959(8) 0.055(2) Uani 0.551(3) 1 d PDU B 2
C16A C 0.1093(11) 0.0219(6) 0.3658(6) 0.044(2) Uani 0.551(3) 1 d PDU B 2
C17A C 0.0650(11) 0.0169(6) 0.2991(6) 0.049(2) Uani 0.551(3) 1 d PDU B 2
C18A C 0.1478(12) 0.0548(7) 0.2701(6) 0.051(2) Uani 0.551(3) 1 d PDU B 2
C19A C 0.2386(12) 0.0798(6) 0.3188(6) 0.052(2) Uani 0.551(3) 1 d PDU B 2
C20A C 0.2133(11) 0.0600(6) 0.3784(6) 0.046(2) Uani 0.551(3) 1 d PDU B 2
C21A C 0.1537(14) 0.2631(7) 0.2019(8) 0.060(2) Uani 0.551(3) 1 d PDU B 2
C22A C 0.0991(14) 0.2037(7) 0.1720(9) 0.062(2) Uani 0.551(3) 1 d PDU B 2
C23A C 0.1654(13) 0.1512(7) 0.2050(7) 0.0577(19) Uani 0.551(3) 1 d PDU B 2
C24A C 0.2576(16) 0.1758(7) 0.2545(7) 0.057(2) Uani 0.551(3) 1 d PDU B 2
C25A C 0.2536(14) 0.2450(7) 0.2520(7) 0.057(2) Uani 0.551(3) 1 d PDU B 2
C26A C 0.1340(11) 0.3218(6) 0.4766(6) 0.044(2) Uani 0.551(3) 1 d PDU B 2
C27A C 0.0107(11) 0.3498(6) 0.4576(6) 0.048(2) Uani 0.551(3) 1 d PDU B 2
C28A C -0.0738(12) 0.3123(7) 0.4839(7) 0.052(2) Uani 0.551(3) 1 d PDU B 2
C29A C -0.0107(11) 0.2608(6) 0.5188(7) 0.050(2) Uani 0.551(3) 1 d PDU B 2
C30A C 0.1224(12) 0.2678(6) 0.5181(7) 0.046(2) Uani 0.551(3) 1 d PDU B 2
C31A C -0.1589(11) 0.3811(7) 0.3702(6) 0.053(2) Uani 0.551(3) 1 d PDU B 2
C32A C -0.2457(12) 0.3436(7) 0.3983(7) 0.053(2) Uani 0.551(3) 1 d PDU B 2
C33A C -0.3386(12) 0.3198(6) 0.3486(6) 0.054(2) Uani 0.551(3) 1 d PDU B 2
C34A C -0.3084(12) 0.3416(7) 0.2914(6) 0.054(2) Uani 0.551(3) 1 d PDU B 2
C35A C -0.2034(12) 0.3787(7) 0.3049(6) 0.050(2) Uani 0.551(3) 1 d PDU B 2
C36A C -0.2243(12) 0.0765(7) 0.1962(6) 0.051(2) Uani 0.551(3) 1 d PDU B 2
C37A C -0.1037(11) 0.0478(7) 0.2138(6) 0.051(2) Uani 0.551(3) 1 d PDU B 2
C38A C -0.0216(12) 0.0839(7) 0.1836(7) 0.053(2) Uani 0.551(3) 1 d PDU B 2
C39A C -0.0931(12) 0.1356(7) 0.1527(8) 0.055(2) Uani 0.551(3) 1 d PDU B 2
C40A C -0.2208(11) 0.1314(6) 0.1584(7) 0.051(2) Uani 0.551(3) 1 d PDU B 2
C41A C 0.1063(12) 0.3572(7) 0.2630(6) 0.055(2) Uani 0.551(3) 1 d PDU B 2
C42A C 0.0137(12) 0.3876(7) 0.2911(6) 0.052(2) Uani 0.551(3) 1 d PDU B 2
C43A C 0.0596(12) 0.3893(7) 0.3572(6) 0.049(2) Uani 0.551(3) 1 d PDU B 2
C44A C 0.1763(13) 0.3590(7) 0.3729(6) 0.051(2) Uani 0.551(3) 1 d PDU B 2
C45A C 0.2083(13) 0.3396(7) 0.3144(6) 0.055(2) Uani 0.551(3) 1 d PDU B 2
C46A C -0.426(2) 0.2182(7) 0.2985(7) 0.055(2) Uani 0.551(3) 1 d PDU B 2
C47A C -0.4148(14) 0.1518(7) 0.2987(6) 0.055(2) Uani 0.551(3) 1 d PDU B 2
C48A C -0.3940(12) 0.1297(7) 0.2403(6) 0.053(2) Uani 0.551(3) 1 d PDU B 2
C49A C -0.3899(12) 0.1864(7) 0.1996(7) 0.051(2) Uani 0.551(3) 1 d PDU B 2
C50A C -0.407(2) 0.2419(7) 0.2369(8) 0.0534(19) Uani 0.551(3) 1 d PDU B 2
C51A C -0.2353(14) 0.2504(7) 0.1538(9) 0.055(2) Uani 0.551(3) 1 d PDU B 2
C52A C -0.1071(13) 0.2554(8) 0.1501(13) 0.059(2) Uani 0.551(3) 1 d PDU B 2
C53A C -0.0578(12) 0.3134(7) 0.1800(7) 0.055(2) Uani 0.551(3) 1 d PDU B 2
C54A C -0.1460(12) 0.3441(7) 0.2060(7) 0.056(2) Uani 0.551(3) 1 d PDU B 2
C55A C -0.2591(15) 0.3083(8) 0.1895(8) 0.055(2) Uani 0.551(3) 1 d PDU B 2
C56A C 0.335(2) 0.2140(9) 0.4688(8) 0.043(2) Uani 0.551(3) 1 d PDU B 2
C57A C 0.3091(13) 0.2713(7) 0.4282(7) 0.045(2) Uani 0.551(3) 1 d PDU B 2
C58A C 0.3245(15) 0.2475(7) 0.3691(6) 0.052(2) Uani 0.551(3) 1 d PDU B 2
C59A C 0.333(3) 0.1806(7) 0.3685(7) 0.0520(19) Uani 0.551(3) 1 d PDU B 2
C60A C 0.324(2) 0.1557(8) 0.4308(7) 0.047(2) Uani 0.551(3) 1 d PDU B 2
C61A C 0.2006(13) 0.2116(7) 0.5338(12) 0.043(2) Uani 0.551(3) 1 d PDU B 2
C62A C 0.2504(15) 0.0990(9) 0.4365(7) 0.0454(19) Uani 0.551(3) 1 d PDU B 2
C63A C 0.0201(10) 0.0216(6) 0.4074(6) 0.045(2) Uani 0.551(3) 1 d PDU B 2
C64A C 0.2936(14) 0.1422(6) 0.3132(6) 0.053(2) Uani 0.551(3) 1 d PDU B 2
C65A C 0.2198(12) 0.3249(7) 0.4326(6) 0.048(2) Uani 0.551(3) 1 d PDU B 2
C66A C -0.0638(11) 0.0155(7) 0.2711(6) 0.046(2) Uani 0.551(3) 1 d PDU B 2
C67A C -0.3094(11) 0.0754(6) 0.2395(6) 0.050(2) Uani 0.551(3) 1 d PDU B 2
C68A C -0.0684(11) 0.1991(6) 0.5196(8) 0.053(2) Uani 0.551(3) 1 d PDU B 2
C69A C -0.1734(11) 0.0830(7) 0.4578(6) 0.054(2) Uani 0.551(3) 1 d PDU B 2
C70A C -0.3372(12) 0.3015(7) 0.2357(7) 0.054(2) Uani 0.551(3) 1 d PDU B 2
C71A C -0.2995(13) 0.1889(6) 0.1594(8) 0.048(2) Uani 0.551(3) 1 d PDU B 2
C72A C -0.1110(11) 0.3799(7) 0.2640(6) 0.052(2) Uani 0.551(3) 1 d PDU B 2
C73A C 0.2737(14) 0.2812(7) 0.3107(6) 0.054(2) Uani 0.551(3) 1 d PDU B 2
C74A C 0.0731(12) 0.3177(7) 0.2086(7) 0.058(2) Uani 0.551(3) 1 d PDU B 2
C75A C -0.3918(12) 0.2562(6) 0.3532(6) 0.054(2) Uani 0.551(3) 1 d PDU B 2
C76A C -0.2022(12) 0.3066(6) 0.4535(7) 0.055(2) Uani 0.551(3) 1 d PDU B 2
C77A C -0.3675(13) 0.1180(7) 0.3560(6) 0.055(2) Uani 0.551(3) 1 d PDU B 2
C78A C -0.0305(11) 0.3834(7) 0.3992(6) 0.048(2) Uani 0.551(3) 1 d PDU B 2
C79A C 0.1043(12) 0.0907(7) 0.2138(7) 0.055(2) Uani 0.551(3) 1 d PDU B 2
C80A C -0.0336(12) 0.1989(7) 0.1512(10) 0.062(2) Uani 0.551(3) 1 d PDU B 2
C1Y C 0.3274(15) 0.2125(8) 0.5450(9) 0.040(2) Uani 0.449(3) 1 d PDU B 3
C2Y C 0.4088(18) 0.1577(11) 0.5787(10) 0.0370(19) Uani 0.449(3) 1 d PDU B 3
C3Y C 0.380(2) 0.1300(9) 0.6327(11) 0.037(2) Uani 0.449(3) 1 d PDU B 3
H3Y H 0.3078 0.1439 0.6475 0.044 Uiso 0.449(3) 1 calc PR B 3
C4Y C 0.4553(19) 0.0824(9) 0.6646(10) 0.037(2) Uani 0.449(3) 1 d PDU B 3
H4Y H 0.4371 0.0638 0.7019 0.044 Uiso 0.449(3) 1 calc PR B 3
C5Y C 0.5586(18) 0.0618(11) 0.6416(11) 0.039(3) Uani 0.449(3) 1 d PDU B 3
H5Y H 0.6098 0.0281 0.6627 0.046 Uiso 0.449(3) 1 calc PR B 3
C6Y C 0.5871(19) 0.0895(9) 0.5889(11) 0.038(2) Uani 0.449(3) 1 d PDU B 3
H6Y H 0.6571 0.0745 0.5733 0.046 Uiso 0.449(3) 1 calc PR B 3
C7Y C 0.5150(19) 0.1394(9) 0.5580(11) 0.038(2) Uani 0.449(3) 1 d PDU B 3
H7Y H 0.5382 0.1606 0.5231 0.046 Uiso 0.449(3) 1 calc PR B 3
C1B C 0.326(3) 0.1671(8) 0.4362(8) 0.046(2) Uani 0.449(3) 1 d PDU B 3
C2B C 0.2697(16) 0.1050(10) 0.4376(8) 0.044(2) Uani 0.449(3) 1 d PDU B 3
C3B C 0.2569(14) 0.0788(8) 0.3741(7) 0.049(2) Uani 0.449(3) 1 d PDU B 3
C4B C 0.3006(15) 0.1242(7) 0.3352(7) 0.052(2) Uani 0.449(3) 1 d PDU B 3
C5B C 0.335(3) 0.1787(8) 0.3704(7) 0.052(2) Uani 0.449(3) 1 d PDU B 3
C6B C 0.1588(15) 0.0797(8) 0.2417(7) 0.055(2) Uani 0.449(3) 1 d PDU B 3
C7B C 0.1107(14) 0.0357(8) 0.2806(7) 0.050(2) Uani 0.449(3) 1 d PDU B 3
C8B C -0.0168(13) 0.0247(8) 0.2529(7) 0.050(2) Uani 0.449(3) 1 d PDU B 3
C9B C -0.0500(13) 0.0640(8) 0.1979(8) 0.051(2) Uani 0.449(3) 1 d PDU B 3
C10B C 0.0584(13) 0.0979(8) 0.1907(9) 0.055(2) Uani 0.449(3) 1 d PDU B 3
C11B C 0.2484(19) 0.1907(8) 0.2389(8) 0.059(2) Uani 0.449(3) 1 d PDU B 3
C12B C 0.1476(16) 0.2077(7) 0.1895(10) 0.063(2) Uani 0.449(3) 1 d PDU B 3
C13B C 0.1218(16) 0.2749(8) 0.1962(10) 0.061(2) Uani 0.449(3) 1 d PDU B 3
C14B C 0.2044(16) 0.2985(8) 0.2490(8) 0.0579(19) Uani 0.449(3) 1 d PDU B 3
C15B C 0.2861(17) 0.2457(8) 0.2761(7) 0.055(2) Uani 0.449(3) 1 d PDU B 3
C16B C 0.0653(13) 0.0177(8) 0.3860(7) 0.047(2) Uani 0.449(3) 1 d PDU B 3
C17B C -0.0604(13) 0.0051(8) 0.3579(6) 0.049(2) Uani 0.449(3) 1 d PDU B 3
C18B C -0.1367(13) 0.0258(8) 0.4022(7) 0.051(2) Uani 0.449(3) 1 d PDU B 3
C19B C -0.0559(12) 0.0521(7) 0.4540(7) 0.049(2) Uani 0.449(3) 1 d PDU B 3
C20B C 0.0705(13) 0.0478(8) 0.4433(7) 0.048(2) Uani 0.449(3) 1 d PDU B 3
C21B C -0.3365(18) 0.2117(7) 0.4273(8) 0.057(2) Uani 0.449(3) 1 d PDU B 3
C22B C -0.3758(17) 0.1566(8) 0.3889(7) 0.057(2) Uani 0.449(3) 1 d PDU B 3
C23B C -0.2986(15) 0.1039(8) 0.4166(7) 0.0552(19) Uani 0.449(3) 1 d PDU B 3
C24B C -0.2160(15) 0.1274(8) 0.4727(9) 0.056(2) Uani 0.449(3) 1 d PDU B 3
C25B C -0.2409(15) 0.1944(7) 0.4778(9) 0.056(2) Uani 0.449(3) 1 d PDU B 3
C26B C 0.1821(13) 0.3288(8) 0.4568(7) 0.045(2) Uani 0.449(3) 1 d PDU B 3
C27B C 0.1427(13) 0.3665(7) 0.4002(7) 0.048(2) Uani 0.449(3) 1 d PDU B 3
C28B C 0.2199(15) 0.3456(8) 0.3549(7) 0.054(2) Uani 0.449(3) 1 d PDU B 3
C29B C 0.2978(15) 0.2939(7) 0.3828(7) 0.051(2) Uani 0.449(3) 1 d PDU B 3
C30B C 0.2846(15) 0.2848(7) 0.4476(7) 0.045(2) Uani 0.449(3) 1 d PDU B 3
C31B C -0.0254(13) 0.3973(8) 0.3129(7) 0.047(2) Uani 0.449(3) 1 d PDU B 3
C32B C 0.0474(14) 0.3763(9) 0.2678(7) 0.053(2) Uani 0.449(3) 1 d PDU B 3
C33B C -0.0351(13) 0.3530(8) 0.2146(7) 0.055(2) Uani 0.449(3) 1 d PDU B 3
C34B C -0.1627(13) 0.3615(8) 0.2230(7) 0.054(2) Uani 0.449(3) 1 d PDU B 3
C35B C -0.1524(13) 0.3862(8) 0.2853(7) 0.050(2) Uani 0.449(3) 1 d PDU B 3
C36B C -0.2641(13) 0.0755(8) 0.2154(7) 0.051(3) Uani 0.449(3) 1 d PDU B 3
C37B C -0.2304(13) 0.0371(8) 0.2695(7) 0.051(2) Uani 0.449(3) 1 d PDU B 3
C38B C -0.3065(15) 0.0569(8) 0.3118(7) 0.054(2) Uani 0.449(3) 1 d PDU B 3
C39B C -0.3805(15) 0.1096(7) 0.2834(7) 0.054(2) Uani 0.449(3) 1 d PDU B 3
C40B C -0.3588(15) 0.1207(7) 0.2226(7) 0.052(2) Uani 0.449(3) 1 d PDU B 3
C41B C -0.2488(14) 0.3227(8) 0.4273(8) 0.055(2) Uani 0.449(3) 1 d PDU B 3
C42B C -0.1977(14) 0.3663(8) 0.3898(7) 0.053(3) Uani 0.449(3) 1 d PDU B 3
C43B C -0.0700(13) 0.3770(8) 0.4180(7) 0.049(2) Uani 0.449(3) 1 d PDU B 3
C44B C -0.0387(13) 0.3361(8) 0.4711(8) 0.047(2) Uani 0.449(3) 1 d PDU B 3
C45B C -0.1475(13) 0.3043(7) 0.4782(9) 0.055(2) Uani 0.449(3) 1 d PDU B 3
C46B C -0.0975(14) 0.2566(9) 0.1493(15) 0.058(2) Uani 0.449(3) 1 d PDU B 3
C47B C -0.0762(14) 0.1893(7) 0.1436(10) 0.058(2) Uani 0.449(3) 1 d PDU B 3
C48B C -0.1826(13) 0.1546(7) 0.1468(9) 0.053(2) Uani 0.449(3) 1 d PDU B 3
C49B C -0.2809(17) 0.2016(7) 0.1532(10) 0.053(2) Uani 0.449(3) 1 d PDU B 3
C50B C -0.2231(16) 0.2652(8) 0.1565(11) 0.056(2) Uani 0.449(3) 1 d PDU B 3
C51B C -0.404(2) 0.2371(8) 0.2311(9) 0.053(2) Uani 0.449(3) 1 d PDU B 3
C52B C -0.422(3) 0.2253(8) 0.2954(7) 0.055(2) Uani 0.449(3) 1 d PDU B 3
C53B C -0.3868(15) 0.2797(7) 0.3319(7) 0.053(2) Uani 0.449(3) 1 d PDU B 3
C54B C -0.3397(15) 0.3247(8) 0.2949(7) 0.056(2) Uani 0.449(3) 1 d PDU B 3
C55B C -0.3543(17) 0.3012(9) 0.2313(8) 0.055(2) Uani 0.449(3) 1 d PDU B 3
C56B C 0.1884(17) 0.2008(9) 0.5348(15) 0.042(2) Uani 0.449(3) 1 d PDU B 3
C57B C 0.0889(15) 0.2500(9) 0.5294(10) 0.049(2) Uani 0.449(3) 1 d PDU B 3
C58B C -0.0201(14) 0.2145(7) 0.5246(10) 0.053(2) Uani 0.449(3) 1 d PDU B 3
C59B C 0.0056(14) 0.1480(10) 0.5209(15) 0.049(2) Uani 0.449(3) 1 d PDU B 3
C60B C 0.1359(17) 0.1381(11) 0.5174(14) 0.046(2) Uani 0.449(3) 1 d PDU B 3
C61B C 0.326(2) 0.2232(9) 0.4765(8) 0.042(2) Uani 0.449(3) 1 d PDU B 3
C62B C 0.1701(16) 0.0905(12) 0.4734(9) 0.046(2) Uani 0.449(3) 1 d PDU B 3
C63B C 0.1556(13) 0.0365(8) 0.3471(6) 0.048(2) Uani 0.449(3) 1 d PDU B 3
C64B C -0.0900(12) 0.1044(7) 0.4897(8) 0.051(2) Uani 0.449(3) 1 d PDU B 3
C65B C 0.0826(13) 0.3106(8) 0.4933(8) 0.048(2) Uani 0.449(3) 1 d PDU B 3
C66B C -0.1058(13) 0.0134(9) 0.2913(6) 0.050(3) Uani 0.449(3) 1 d PDU B 3
C67B C -0.1706(12) 0.0921(7) 0.1789(7) 0.051(2) Uani 0.449(3) 1 d PDU B 3
C68B C 0.3224(18) 0.2402(7) 0.3435(7) 0.053(2) Uani 0.449(3) 1 d PDU B 3
C69B C 0.2495(16) 0.1273(7) 0.2683(7) 0.055(2) Uani 0.449(3) 1 d PDU B 3
C70B C -0.2551(17) 0.3147(9) 0.1982(9) 0.055(2) Uani 0.449(3) 1 d PDU B 3
C71B C -0.3664(17) 0.1854(7) 0.1943(9) 0.053(2) Uani 0.449(3) 1 d PDU B 3
C72B C -0.2404(12) 0.3661(8) 0.3223(7) 0.051(2) Uani 0.449(3) 1 d PDU B 3
C73B C -0.1414(13) 0.2399(7) 0.5013(9) 0.054(2) Uani 0.449(3) 1 d PDU B 3
C74B C -0.3382(15) 0.2752(7) 0.3995(7) 0.054(2) Uani 0.449(3) 1 d PDU B 3
C75B C -0.0025(14) 0.2996(8) 0.1800(9) 0.060(2) Uani 0.449(3) 1 d PDU B 3
C76B C 0.1664(14) 0.3467(8) 0.2889(7) 0.054(2) Uani 0.449(3) 1 d PDU B 3
C77B C 0.0488(14) 0.1637(7) 0.1677(10) 0.062(2) Uani 0.449(3) 1 d PDU B 3
C78B C 0.0200(13) 0.3896(8) 0.3789(7) 0.048(3) Uani 0.449(3) 1 d PDU B 3
C79B C -0.2557(14) 0.0557(8) 0.3791(7) 0.056(2) Uani 0.449(3) 1 d PDU B 3
C80B C -0.4032(18) 0.1640(7) 0.3212(7) 0.057(2) Uani 0.449(3) 1 d PDU B 3
Cl1D Cl 0.4431(5) 0.0490(2) 0.8575(2) 0.0714(14) Uani 0.683(7) 1 d PDU C 4
Cl2D Cl 0.5340(4) 0.10538(16) 1.0000(3) 0.0714(15) Uani 0.683(7) 1 d PD C 4
Cl1E Cl 0.6307(13) -0.0383(8) 0.8403(8) 0.160(11) Uani 0.317(7) 1 d PD C 5
Cl2E Cl 0.4466(18) 0.0598(9) 0.8968(10) 0.158(7) Uani 0.317(7) 1 d PDU C 5
C1D C 0.5845(12) 0.0245(5) 0.9102(5) 0.072(4) Uani 0.683(7) 1 d PDU C 4
C2D C 0.6179(11) 0.0498(4) 0.9695(5) 0.058(3) Uani 0.683(7) 1 d PDU C 4
C3D C 0.7360(11) 0.0282(5) 1.0096(6) 0.058(3) Uani 0.683(7) 1 d PDU C 4
H3D H 0.7585 0.0445 1.0513 0.070 Uiso 0.683(7) 1 calc PR C 4
C4D C 0.8114(16) -0.0132(7) 0.9890(7) 0.073(4) Uani 0.683(7) 1 d PDU C 4
H4D H 0.8881 -0.0247 1.0156 0.088 Uiso 0.683(7) 1 calc PR C 4
C5D C 0.7790(17) -0.0403(7) 0.9280(7) 0.075(4) Uani 0.683(7) 1 d PDU C 4
H5D H 0.8336 -0.0697 0.9132 0.090 Uiso 0.683(7) 1 calc PR C 4
C6D C 0.6611(12) -0.0226(6) 0.8886(8) 0.083(4) Uani 0.683(7) 1 d PDU C 4
H6D H 0.6349 -0.0424 0.8485 0.100 Uiso 0.683(7) 1 calc PR C 4
C1E C 0.6648(17) -0.0052(7) 0.9191(9) 0.076(5) Uani 0.317(7) 1 d PDU C 5
C2E C 0.5833(18) 0.0384(8) 0.9429(9) 0.076(5) Uani 0.317(7) 1 d PDU C 5
C3E C 0.613(2) 0.0650(11) 1.0069(9) 0.071(5) Uani 0.317(7) 1 d PDU C 5
H3E H 0.5576 0.0937 1.0216 0.085 Uiso 0.317(7) 1 calc PR C 5
C4E C 0.723(3) 0.0474(13) 1.0449(12) 0.080(6) Uani 0.317(7) 1 d PDU C 5
H4E H 0.7413 0.0649 1.0863 0.097 Uiso 0.317(7) 1 calc PR C 5
C5E C 0.808(2) 0.0073(10) 1.0283(11) 0.054(5) Uani 0.317(7) 1 d PDU C 5
H5E H 0.8837 -0.0023 1.0568 0.065 Uiso 0.317(7) 1 calc PR C 5
C6E C 0.780(2) -0.0221(12) 0.9634(11) 0.076(5) Uani 0.317(7) 1 d PDU C 5
H6E H 0.8372 -0.0517 0.9510 0.092 Uiso 0.317(7) 1 calc PR C 5

loop_
_atom_site_aniso_label
_atom_site_aniso_U_11
_atom_site_aniso_U_22
_atom_site_aniso_U_33
_atom_site_aniso_U_23
_atom_site_aniso_U_13
_atom_site_aniso_U_12
La1A 0.01800(13) 0.02681(13) 0.02985(18) 0.00436(11) -0.00967(11) -0.00021(10)
La2A 0.02518(19) 0.0785(4) 0.0300(2) 0.00242(19) -0.01496(17) 0.00066(18)
Cl1Z 0.117(6) 0.102(5) 0.121(6) 0.015(4) -0.067(5) -0.043(4)
Cl1Y 0.041(2) 0.0310(15) 0.048(2) -0.0114(15) -0.033(2) 0.0049(14)
C1Z 0.026(3) 0.045(3) 0.042(4) 0.001(3) -0.015(3) -0.006(3)
C2Z 0.026(3) 0.037(3) 0.038(3) 0.004(3) -0.012(3) 0.002(3)
C3Z 0.031(4) 0.044(4) 0.042(4) 0.003(4) -0.009(3) 0.004(4)
C4Z 0.032(4) 0.042(4) 0.045(4) 0.003(4) -0.005(4) 0.007(4)
C5Z 0.030(4) 0.039(4) 0.041(4) 0.003(3) -0.011(4) 0.000(3)
C6Z 0.028(4) 0.036(4) 0.039(4) 0.002(4) -0.009(4) -0.004(4)
C7Z 0.025(3) 0.037(4) 0.039(4) -0.001(3) -0.012(3) 0.003(3)
C1A 0.035(3) 0.055(4) 0.040(3) 0.010(3) -0.013(3) 0.002(3)
C2A 0.038(3) 0.043(3) 0.043(4) 0.016(3) -0.020(3) 0.001(3)
C3A 0.040(3) 0.043(3) 0.046(4) 0.017(3) -0.014(3) -0.005(3)
C4A 0.038(4) 0.056(4) 0.042(4) 0.025(3) -0.008(3) -0.003(3)
C5A 0.037(3) 0.063(4) 0.040(3) 0.015(3) -0.009(3) -0.003(3)
C6A 0.039(4) 0.055(4) 0.058(4) 0.024(3) -0.008(3) -0.016(3)
C7A 0.041(4) 0.038(4) 0.056(4) 0.013(4) -0.012(4) -0.013(3)
C8A 0.044(4) 0.035(3) 0.056(4) 0.003(3) -0.015(4) -0.008(3)
C9A 0.041(4) 0.048(4) 0.059(4) 0.004(4) -0.011(4) -0.015(4)
C10A 0.037(4) 0.062(4) 0.059(4) 0.018(4) -0.010(3) -0.018(3)
C11A 0.033(4) 0.076(4) 0.050(4) 0.020(4) -0.002(4) -0.002(4)
C12A 0.029(3) 0.078(4) 0.051(4) 0.018(4) -0.001(3) 0.001(4)
C13A 0.030(4) 0.080(4) 0.054(4) 0.007(4) 0.002(4) 0.013(4)
C14A 0.038(3) 0.077(4) 0.051(4) 0.004(4) 0.002(3) 0.013(3)
C15A 0.037(4) 0.077(4) 0.046(4) 0.009(4) -0.004(4) 0.003(4)
C16A 0.039(4) 0.034(3) 0.051(4) -0.007(3) -0.010(4) 0.013(3)
C17A 0.044(4) 0.040(3) 0.054(4) -0.014(3) -0.008(4) 0.018(3)
C18A 0.042(4) 0.053(4) 0.054(4) -0.013(3) -0.002(4) 0.021(3)
C19A 0.036(3) 0.060(4) 0.053(4) -0.005(3) -0.007(3) 0.021(3)
C20A 0.034(4) 0.045(4) 0.052(4) -0.002(3) -0.010(3) 0.022(3)
C21A 0.047(4) 0.079(4) 0.054(4) 0.021(4) 0.008(4) 0.000(4)
C22A 0.047(4) 0.083(4) 0.053(4) 0.010(4) 0.001(4) 0.006(4)
C23A 0.043(3) 0.076(3) 0.051(3) -0.001(3) 0.005(3) 0.014(3)
C24A 0.037(4) 0.078(4) 0.054(4) 0.009(4) 0.006(4) 0.010(4)
C25A 0.037(4) 0.079(4) 0.055(4) 0.016(4) 0.010(4) -0.001(4)
C26A 0.039(4) 0.038(3) 0.046(4) -0.015(3) -0.017(4) 0.003(3)
C27A 0.045(4) 0.040(3) 0.050(4) -0.023(3) -0.012(4) 0.017(3)
C28A 0.047(4) 0.054(4) 0.048(4) -0.021(3) -0.008(4) 0.018(3)
C29A 0.043(3) 0.061(4) 0.039(3) -0.013(3) -0.011(3) 0.009(3)
C30A 0.037(4) 0.051(4) 0.040(4) -0.014(3) -0.016(3) 0.010(3)
C31A 0.049(4) 0.040(3) 0.061(4) -0.006(3) -0.007(4) 0.025(3)
C32A 0.045(4) 0.051(4) 0.059(4) -0.015(4) -0.001(4) 0.028(3)
C33A 0.036(3) 0.060(4) 0.058(4) -0.002(3) -0.008(3) 0.030(3)
C34A 0.037(4) 0.052(4) 0.063(4) 0.008(3) -0.013(3) 0.026(3)
C35A 0.045(4) 0.037(4) 0.059(4) 0.006(4) -0.011(4) 0.019(3)
C36A 0.042(4) 0.054(4) 0.046(4) -0.014(4) -0.016(4) 0.002(4)
C37A 0.046(4) 0.052(4) 0.047(4) -0.021(3) -0.010(4) 0.009(3)
C38A 0.046(4) 0.062(4) 0.043(4) -0.016(3) -0.010(3) 0.015(4)
C39A 0.046(4) 0.070(4) 0.041(4) -0.004(3) -0.010(3) 0.012(3)
C40A 0.041(4) 0.060(4) 0.040(4) -0.008(3) -0.019(3) 0.015(3)
C41A 0.045(4) 0.056(4) 0.060(4) 0.030(3) -0.004(3) -0.012(3)
C42A 0.048(4) 0.038(4) 0.060(5) 0.021(4) -0.011(4) -0.010(4)
C43A 0.049(4) 0.031(3) 0.059(4) 0.010(3) -0.009(4) -0.004(3)
C44A 0.045(4) 0.041(4) 0.059(4) 0.012(4) -0.008(4) -0.014(4)
C45A 0.043(4) 0.057(4) 0.060(4) 0.022(4) -0.002(4) -0.017(3)
C46A 0.030(3) 0.071(4) 0.057(4) 0.003(3) -0.009(3) 0.008(3)
C47A 0.029(3) 0.071(4) 0.055(4) 0.007(4) -0.013(3) -0.003(3)
C48A 0.031(4) 0.063(4) 0.054(4) 0.003(4) -0.018(3) -0.005(3)
C49A 0.026(4) 0.064(4) 0.050(4) 0.003(3) -0.023(3) 0.003(3)
C50A 0.029(3) 0.065(3) 0.056(4) 0.004(3) -0.016(3) 0.011(3)
C51A 0.041(3) 0.070(4) 0.046(3) 0.014(3) -0.011(3) 0.007(3)
C52A 0.047(4) 0.075(4) 0.047(3) 0.017(3) -0.008(3) 0.004(3)
C53A 0.047(4) 0.064(4) 0.049(4) 0.031(3) -0.007(4) 0.002(4)
C54A 0.050(4) 0.053(4) 0.054(4) 0.026(3) -0.015(3) 0.003(3)
C55A 0.042(3) 0.059(3) 0.055(4) 0.021(3) -0.017(3) 0.008(3)
C56A 0.023(3) 0.050(3) 0.049(3) 0.004(3) -0.012(3) -0.002(3)
C57A 0.025(3) 0.049(4) 0.053(4) 0.007(3) -0.009(3) -0.011(3)
C58A 0.026(3) 0.069(4) 0.058(4) 0.012(4) -0.004(4) -0.006(3)
C59A 0.025(3) 0.071(4) 0.056(4) 0.007(3) -0.003(3) 0.008(3)
C60A 0.026(3) 0.057(4) 0.051(4) 0.007(3) -0.009(3) 0.011(3)
C61A 0.031(3) 0.051(4) 0.038(3) -0.003(3) -0.013(3) 0.009(3)
C62A 0.032(3) 0.047(3) 0.048(3) 0.004(3) -0.013(3) 0.015(3)
C63A 0.042(4) 0.033(3) 0.051(4) 0.015(3) -0.013(3) -0.004(3)
C64A 0.033(3) 0.070(4) 0.053(4) 0.005(4) 0.003(3) 0.015(3)
C65A 0.039(4) 0.043(3) 0.055(4) 0.004(3) -0.009(3) -0.011(3)
C66A 0.043(4) 0.039(3) 0.050(4) -0.014(4) -0.007(4) 0.004(4)
C67A 0.035(3) 0.051(3) 0.053(4) 0.000(3) -0.017(3) -0.011(3)
C68A 0.040(4) 0.070(4) 0.042(4) 0.004(4) -0.007(3) 0.000(3)
C69A 0.039(3) 0.065(4) 0.051(4) 0.025(3) -0.004(3) -0.007(3)
C70A 0.032(3) 0.056(3) 0.063(4) 0.012(3) -0.015(3) 0.025(3)
C71A 0.033(4) 0.061(4) 0.040(4) -0.001(3) -0.016(3) 0.012(3)
C72A 0.048(4) 0.039(3) 0.059(4) 0.020(3) -0.014(3) 0.000(3)
C73A 0.030(3) 0.073(4) 0.056(4) 0.020(3) 0.004(3) -0.009(3)
C74A 0.048(4) 0.069(4) 0.054(4) 0.029(3) 0.001(3) -0.005(3)
C75A 0.026(3) 0.071(4) 0.058(4) 0.001(4) -0.004(3) 0.020(3)
C76A 0.045(4) 0.063(4) 0.052(4) -0.015(4) -0.005(4) 0.026(4)
C77A 0.027(3) 0.073(4) 0.057(4) 0.016(3) -0.009(3) -0.010(3)
C78A 0.046(4) 0.034(3) 0.057(4) -0.007(4) -0.006(4) 0.015(4)
C79A 0.044(4) 0.070(4) 0.047(4) -0.012(4) -0.002(4) 0.020(4)
C80A 0.051(4) 0.079(4) 0.048(4) 0.010(4) -0.006(4) 0.009(4)
C1Y 0.026(3) 0.046(3) 0.041(3) -0.001(3) -0.013(3) -0.001(3)
C2Y 0.026(3) 0.038(3) 0.039(3) 0.003(3) -0.012(3) 0.002(3)
C3Y 0.025(4) 0.039(4) 0.039(4) 0.000(4) -0.012(3) 0.002(4)
C4Y 0.029(4) 0.036(4) 0.039(4) 0.003(4) -0.009(4) -0.002(4)
C5Y 0.028(5) 0.040(4) 0.043(5) 0.004(4) -0.005(4) 0.001(4)
C6Y 0.028(4) 0.039(4) 0.043(4) 0.004(4) -0.006(4) 0.002(4)
C7Y 0.030(4) 0.037(4) 0.040(4) 0.004(4) -0.010(3) 0.001(4)
C1B 0.026(3) 0.056(4) 0.051(4) 0.007(3) -0.008(3) 0.008(3)
C2B 0.030(3) 0.047(3) 0.046(3) 0.005(3) -0.015(3) 0.018(3)
C3B 0.036(4) 0.052(4) 0.052(4) -0.002(4) -0.007(4) 0.023(3)
C4B 0.032(3) 0.065(4) 0.055(4) 0.001(4) -0.001(4) 0.018(4)
C5B 0.025(3) 0.070(4) 0.056(4) 0.007(3) -0.003(3) 0.008(3)
C6B 0.044(4) 0.066(4) 0.052(4) -0.009(4) 0.002(4) 0.023(4)
C7B 0.043(4) 0.048(4) 0.054(4) -0.015(4) -0.001(4) 0.022(4)
C8B 0.049(4) 0.044(4) 0.051(4) -0.020(4) -0.008(4) 0.012(4)
C9B 0.047(4) 0.056(4) 0.044(4) -0.019(4) -0.010(4) 0.013(4)
C10B 0.046(4) 0.069(4) 0.046(4) -0.011(4) 0.001(4) 0.019(4)
C11B 0.039(4) 0.080(4) 0.057(4) 0.008(4) 0.008(4) 0.010(4)
C12B 0.048(4) 0.084(4) 0.054(4) 0.009(4) 0.004(4) 0.007(4)
C13B 0.049(4) 0.077(4) 0.055(4) 0.022(4) 0.004(4) 0.002(4)
C14B 0.043(3) 0.070(3) 0.058(4) 0.023(3) 0.004(3) -0.008(3)
C15B 0.032(4) 0.077(4) 0.056(4) 0.014(4) 0.007(4) 0.000(4)
C16B 0.045(4) 0.036(4) 0.052(4) 0.005(4) -0.012(4) 0.004(4)
C17B 0.045(4) 0.035(3) 0.056(4) 0.008(4) -0.014(4) -0.007(4)
C18B 0.043(4) 0.047(4) 0.056(4) 0.018(4) -0.010(4) -0.015(4)
C19B 0.041(3) 0.048(3) 0.049(4) 0.024(3) -0.010(3) -0.007(3)
C20B 0.043(4) 0.041(4) 0.050(4) 0.018(4) -0.016(4) -0.003(3)
C21B 0.034(4) 0.081(4) 0.054(4) 0.011(4) 0.001(4) 0.009(4)
C22B 0.032(4) 0.078(4) 0.059(4) 0.015(4) -0.001(4) 0.000(4)
C23B 0.035(3) 0.070(3) 0.056(3) 0.021(3) -0.005(3) -0.008(3)
C24B 0.039(4) 0.074(4) 0.050(4) 0.021(4) -0.001(4) -0.004(4)
C25B 0.037(4) 0.079(4) 0.049(4) 0.012(4) -0.002(4) 0.005(4)
C26B 0.039(4) 0.037(4) 0.049(4) -0.006(4) -0.011(4) -0.004(4)
C27B 0.043(4) 0.035(3) 0.056(4) 0.009(4) -0.011(4) -0.018(3)
C28B 0.042(4) 0.051(4) 0.061(4) 0.019(4) -0.008(4) -0.016(4)
C29B 0.030(3) 0.058(4) 0.058(4) 0.011(3) -0.004(3) -0.013(3)
C30B 0.027(4) 0.047(4) 0.051(4) 0.006(4) -0.016(3) -0.011(3)
C31B 0.046(4) 0.029(3) 0.058(4) 0.016(4) -0.012(4) -0.001(3)
C32B 0.047(4) 0.047(4) 0.059(4) 0.025(4) -0.006(4) -0.008(4)
C33B 0.049(3) 0.054(3) 0.054(4) 0.028(3) -0.010(3) -0.001(3)
C34B 0.048(4) 0.049(4) 0.052(4) 0.022(3) -0.017(4) 0.008(4)
C35B 0.049(4) 0.035(4) 0.057(5) 0.009(4) -0.008(4) 0.012(4)
C36B 0.041(4) 0.052(4) 0.050(4) -0.007(4) -0.019(4) -0.005(4)
C37B 0.042(4) 0.044(4) 0.056(4) 0.001(4) -0.016(4) -0.014(3)
C38B 0.038(4) 0.056(4) 0.059(4) 0.009(4) -0.013(4) -0.017(4)
C39B 0.032(3) 0.063(4) 0.057(4) 0.009(4) -0.012(3) -0.010(3)
C40B 0.033(4) 0.059(4) 0.053(4) 0.001(4) -0.018(3) -0.004(4)
C41B 0.046(4) 0.059(4) 0.054(4) -0.013(4) -0.004(4) 0.025(4)
C42B 0.046(4) 0.048(4) 0.060(4) -0.013(4) -0.002(4) 0.027(4)
C43B 0.046(4) 0.037(3) 0.055(4) -0.014(4) -0.009(4) 0.019(4)
C44B 0.044(4) 0.045(4) 0.048(4) -0.020(4) -0.005(4) 0.019(4)
C45B 0.044(4) 0.062(4) 0.051(4) -0.016(4) -0.007(4) 0.022(4)
C46B 0.047(4) 0.074(4) 0.047(4) 0.017(3) -0.007(3) 0.005(3)
C47B 0.050(4) 0.074(4) 0.043(4) 0.007(4) -0.008(4) 0.009(4)
C48B 0.044(4) 0.065(4) 0.041(4) -0.004(4) -0.013(4) 0.013(4)
C49B 0.041(4) 0.065(4) 0.042(4) 0.001(4) -0.015(3) 0.016(4)
C50B 0.044(4) 0.070(4) 0.047(4) 0.017(4) -0.010(4) 0.010(4)
C51B 0.029(3) 0.065(4) 0.056(4) 0.005(3) -0.016(3) 0.010(3)
C52B 0.030(3) 0.071(4) 0.057(4) 0.004(3) -0.010(3) 0.009(3)
C53B 0.029(3) 0.067(4) 0.058(4) 0.005(4) -0.005(4) 0.021(4)
C54B 0.036(4) 0.059(4) 0.062(4) 0.009(4) -0.012(4) 0.027(3)
C55B 0.035(4) 0.059(4) 0.060(4) 0.011(3) -0.014(3) 0.019(3)
C56B 0.028(3) 0.053(4) 0.039(4) 0.001(4) -0.010(3) 0.011(3)
C57B 0.040(4) 0.057(4) 0.041(4) -0.006(4) -0.011(4) 0.010(4)
C58B 0.042(4) 0.068(4) 0.042(4) 0.001(4) -0.006(4) 0.005(4)
C59B 0.038(3) 0.063(4) 0.040(3) 0.015(3) -0.010(3) -0.003(3)
C60B 0.034(3) 0.055(4) 0.041(3) 0.012(3) -0.012(3) 0.003(3)
C61B 0.025(3) 0.047(4) 0.046(4) 0.002(3) -0.013(3) -0.004(3)
C62B 0.039(3) 0.043(3) 0.045(4) 0.014(3) -0.017(3) 0.003(3)
C63B 0.040(4) 0.044(3) 0.052(4) -0.008(3) -0.009(3) 0.019(3)
C64B 0.040(4) 0.063(4) 0.044(4) 0.023(4) -0.005(4) -0.007(4)
C65B 0.042(4) 0.049(3) 0.044(4) -0.016(3) -0.013(3) 0.012(3)
C66B 0.047(5) 0.038(4) 0.055(5) -0.005(4) -0.014(4) -0.002(4)
C67B 0.043(4) 0.058(4) 0.043(4) -0.015(3) -0.013(3) 0.010(3)
C68B 0.026(3) 0.073(4) 0.057(4) 0.011(4) 0.001(4) -0.003(3)
C69B 0.037(3) 0.072(4) 0.054(4) 0.000(4) 0.001(3) 0.016(3)
C70B 0.042(3) 0.058(4) 0.053(4) 0.019(3) -0.016(3) 0.010(3)
C71B 0.032(4) 0.064(4) 0.051(4) 0.003(3) -0.018(3) 0.006(3)
C72B 0.040(4) 0.046(4) 0.059(4) -0.001(3) -0.010(3) 0.026(3)
C73B 0.041(4) 0.072(4) 0.045(4) -0.001(4) -0.003(3) 0.009(3)
C74B 0.032(3) 0.070(4) 0.054(4) -0.001(4) -0.001(3) 0.020(3)
C75B 0.050(4) 0.071(4) 0.052(4) 0.027(4) -0.003(4) -0.001(4)
C76B 0.040(4) 0.055(4) 0.061(4) 0.028(4) -0.006(4) -0.015(4)
C77B 0.051(4) 0.079(4) 0.051(4) 0.003(4) -0.002(4) 0.012(4)
C78B 0.048(5) 0.030(3) 0.058(5) 0.005(4) -0.008(4) 0.001(4)
C79B 0.039(4) 0.060(4) 0.059(4) 0.021(4) -0.013(4) -0.017(4)
C80B 0.032(4) 0.073(4) 0.058(4) 0.008(4) -0.006(4) -0.004(4)
Cl1D 0.064(2) 0.062(2) 0.076(3) 0.002(2) -0.013(2) -0.0103(18)
Cl2D 0.081(3) 0.0333(13) 0.114(4) -0.0046(17) 0.053(3) -0.0018(15)
Cl1E 0.116(11) 0.179(16) 0.214(19) -0.155(16) 0.103(13) -0.097(11)
Cl2E 0.171(13) 0.147(12) 0.147(13) 0.014(12) 0.007(13) -0.012(12)
C1D 0.107(9) 0.050(6) 0.052(7) 0.010(5) 0.001(7) -0.052(6)
C2D 0.090(8) 0.034(4) 0.054(7) -0.012(4) 0.022(6) -0.027(5)
C3D 0.087(8) 0.039(5) 0.049(6) 0.007(4) 0.017(6) -0.018(5)
C4D 0.094(9) 0.051(6) 0.060(7) 0.017(6) -0.018(7) -0.007(6)
C5D 0.129(9) 0.045(6) 0.053(7) 0.011(5) 0.019(7) -0.024(6)
C6D 0.130(10) 0.055(7) 0.066(8) 0.010(6) 0.021(8) -0.037(7)
C1E 0.117(10) 0.049(8) 0.064(9) 0.006(8) 0.022(9) -0.035(8)
C2E 0.106(10) 0.058(9) 0.068(10) 0.008(9) 0.029(10) -0.029(9)
C3E 0.095(10) 0.054(8) 0.068(10) 0.011(8) 0.024(9) -0.030(8)
C4E 0.098(11) 0.067(10) 0.073(11) 0.010(10) 0.007(11) -0.026(10)
C5E 0.070(10) 0.037(7) 0.047(9) 0.027(7) -0.010(8) -0.015(7)
C6E 0.109(9) 0.053(8) 0.060(9) 0.012(8) -0.001(9) -0.020(8)

loop_
_atom_type_symbol
_atom_type_description
_atom_type_scat_dispersion_real
_atom_type_scat_dispersion_imag
_atom_type_scat_source
La La -0.3187 4.4214 'International Tables Vol C Tables 4.2.6.8 and 6.1.1.4'
C C 0.0064 0.0035 'International Tables Vol C Tables 4.2.6.8 and 6.1.1.4'
Cl Cl 0.2242 0.3111 'International Tables Vol C Tables 4.2.6.8 and 6.1.1.4'
H H 0.0000 0.0000 'International Tables Vol C Tables 4.2.6.8 and 6.1.1.4'

loop_
_geom_angle_atom_site_label_1
_geom_angle_atom_site_label_2
_geom_angle_atom_site_label_3
_geom_angle
C56A C1Z C2Z 121.2(11)
C56A C1Z C61A 94.9(12)
C2Z C1Z C61A 112.3(11)
C56A C1Z Cl1Z 106.0(12)
C2Z C1Z Cl1Z 109.1(11)
C61A C1Z Cl1Z 112.8(11)
C7Z C2Z C3Z 120.9(13)
C7Z C2Z C1Z 119.4(8)
C3Z C2Z C1Z 119.7(9)
C4Z C3Z C2Z 118.5(15)
C4Z C3Z H3Z 120.8
C2Z C3Z H3Z 120.8
C3Z C4Z C5Z 121.1(14)
C3Z C4Z H4Z 119.4
C5Z C4Z H4Z 119.4
C4Z C5Z C6Z 120.1(13)
C4Z C5Z H5Z 120.0
C6Z C5Z H5Z 120.0
C7Z C6Z C5Z 118.0(14)
C7Z C6Z H6Z 121.0
C5Z C6Z H6Z 121.0
C2Z C7Z C6Z 121.4(14)
C2Z C7Z H7Z 119.3
C6Z C7Z H7Z 119.3
C5A C1A C61A 119.2(12)
C5A C1A C2A 104.6(11)
C61A C1A C2A 131.5(17)
C3A C2A C1A 105.8(11)
C3A C2A C62A 118.8(10)
C1A C2A C62A 123.1(19)
C4A C3A C63A 119.8(10)
C4A C3A C2A 110.9(10)
C63A C3A C2A 122.6(10)
C3A C4A C5A 107.8(11)
C3A C4A C69A 122.0(10)
C5A C4A C69A 121.4(10)
C4A C5A C68A 119.9(12)
C4A C5A C1A 110.8(12)
C68A C5A C1A 121.0(13)
C69A C6A C10A 120.1(11)
C69A C6A C7A 121.7(10)
C10A C6A C7A 108.5(10)
C63A C7A C6A 120.3(10)
C63A C7A C8A 123.4(11)
C6A C7A C8A 105.0(10)
C9A C8A C7A 111.0(11)
C9A C8A C66A 119.9(10)
C7A C8A C66A 118.6(9)
C8A C9A C10A 106.9(10)
C8A C9A C67A 123.9(11)
C10A C9A C67A 121.5(11)
C9A C10A C77A 119.5(11)
C9A C10A C6A 108.5(10)
C77A C10A C6A 120.6(11)
C12A C11A C69A 120.3(11)
C12A C11A C15A 109.2(11)
C69A C11A C15A 121.8(11)
C11A C12A C13A 109.4(11)
C11A C12A C77A 120.5(11)
C13A C12A C77A 120.3(11)
C12A C13A C14A 106.8(10)
C12A C13A C75A 120.1(11)
C14A C13A C75A 120.7(12)
C13A C14A C76A 120.8(11)
C13A C14A C15A 108.6(11)
C76A C14A C15A 120.2(10)
C11A C15A C68A 119.4(12)
C11A C15A C14A 105.7(10)
C68A C15A C14A 120.2(11)
C20A C16A C17A 110.2(11)
C20A C16A C63A 121.0(10)
C17A C16A C63A 119.3(9)
C66A C17A C16A 122.7(10)
C66A C17A C18A 119.0(10)
C16A C17A C18A 106.6(10)
C19A C18A C79A 121.5(11)
C19A C18A C17A 106.7(10)
C79A C18A C17A 121.6(10)
C18A C19A C20A 109.8(10)
C18A C19A C64A 120.9(10)
C20A C19A C64A 119.4(10)
C16A C20A C19A 106.7(10)
C16A C20A C62A 124.0(10)
C19A C20A C62A 122.8(10)
C25A C21A C74A 120.9(12)
C25A C21A C22A 107.6(11)
C74A C21A C22A 119.4(11)
C23A C22A C80A 119.5(12)
C23A C22A C21A 107.1(11)
C80A C22A C21A 119.9(12)
C24A C23A C22A 109.1(11)
C24A C23A C79A 119.3(11)
C22A C23A C79A 121.4(11)
C23A C24A C25A 108.5(10)
C23A C24A C64A 121.9(12)
C25A C24A C64A 121.2(11)
C24A C25A C21A 107.6(11)
C24A C25A C73A 118.8(11)
C21A C25A C73A 119.3(11)
C30A C26A C27A 106.8(10)
C30A C26A C65A 125.6(11)
C27A C26A C65A 118.6(10)
C28A C27A C78A 120.2(10)
C28A C27A C26A 108.5(10)
C78A C27A C26A 123.7(10)
C29A C28A C27A 109.8(10)
C29A C28A C76A 121.3(10)
C27A C28A C76A 121.5(11)
C28A C29A C68A 120.6(10)
C28A C29A C30A 107.7(11)
C68A C29A C30A 122.2(10)
C61A C30A C26A 129.8(15)
C61A C30A C29A 117.7(11)
C26A C30A C29A 106.9(9)
C35A C31A C78A 124.2(11)
C35A C31A C32A 106.2(10)
C78A C31A C32A 120.4(10)
C33A C32A C76A 121.7(11)
C33A C32A C31A 107.3(11)
C76A C32A C31A 120.1(10)
C32A C33A C34A 107.3(11)
C32A C33A C75A 120.1(10)
C34A C33A C75A 121.1(11)
C35A C34A C33A 109.0(10)
C35A C34A C70A 122.3(11)
C33A C34A C70A 119.8(11)
C34A C35A C31A 110.2(11)
C34A C35A C72A 122.3(11)
C31A C35A C72A 117.5(10)
C40A C36A C37A 111.0(11)
C40A C36A C67A 119.2(10)
C37A C36A C67A 120.2(10)
C66A C37A C38A 122.7(10)
C66A C37A C36A 122.9(11)
C38A C37A C36A 107.3(10)
C39A C38A C79A 123.0(11)
C39A C38A C37A 105.7(11)
C79A C38A C37A 119.3(11)
C38A C39A C40A 111.9(11)
C38A C39A C80A 118.5(10)
C40A C39A C80A 120.3(11)
C36A C40A C39A 103.9(9)
C36A C40A C71A 123.9(11)
C39A C40A C71A 122.6(11)
C74A C41A C42A 121.2(11)
C74A C41A C45A 121.5(11)
C42A C41A C45A 106.7(10)
C72A C42A C43A 123.4(11)
C72A C42A C41A 119.8(11)
C43A C42A C41A 107.5(10)
C44A C43A C42A 110.8(11)
C44A C43A C78A 120.4(10)
C42A C43A C78A 118.2(10)
C43A C44A C45A 106.4(10)
C43A C44A C65A 123.2(11)
C45A C44A C65A 123.5(10)
C73A C45A C44A 120.2(11)
C73A C45A C41A 119.4(11)
C44A C45A C41A 108.6(10)
C47A C46A C75A 122.8(12)
C47A C46A C50A 107.8(12)
C75A C46A C50A 121.0(12)
C46A C47A C48A 110.4(11)
C46A C47A C77A 120.4(11)
C48A C47A C77A 121.9(11)
C47A C48A C67A 118.5(10)
C47A C48A C49A 108.1(11)
C67A C48A C49A 120.6(11)
C50A C49A C71A 119.4(11)
C50A C49A C48A 106.0(11)
C71A C49A C48A 119.8(10)
C49A C50A C70A 122.7(12)
C49A C50A C46A 107.5(11)
C70A C50A C46A 117.9(12)
C52A C51A C71A 124.1(11)
C52A C51A C55A 104.5(11)
C71A C51A C55A 121.3(11)
C80A C52A C53A 121.6(12)
C80A C52A C51A 120.2(12)
C53A C52A C51A 109.1(12)
C54A C53A C52A 110.0(11)
C54A C53A C74A 121.2(11)
C52A C53A C74A 120.2(11)
C53A C54A C55A 108.0(11)
C53A C54A C72A 120.5(10)
C55A C54A C72A 123.4(11)
C54A C55A C70A 118.8(11)
C54A C55A C51A 108.3(11)
C70A C55A C51A 118.3(12)
C60A C56A C1Z 122.5(14)
C60A C56A C57A 110.1(14)
C1Z C56A C57A 126.2(14)
C58A C57A C56A 102.7(13)
C58A C57A C65A 120.9(10)
C56A C57A C65A 127.7(14)
C59A C58A C57A 112.1(13)
C59A C58A C73A 118.9(11)
C57A C58A C73A 121.9(11)
C58A C59A C64A 123.4(13)
C58A C59A C60A 108.8(14)
C64A C59A C60A 120.7(12)
C62A C60A C56A 127.8(18)
C62A C60A C59A 120.5(12)
C56A C60A C59A 102.6(13)
C30A C61A C1A 116.1(11)
C30A C61A C1Z 123.4(12)
C1A C61A C1Z 115.7(12)
C60A C62A C20A 115.6(11)
C60A C62A C2A 122.9(17)
C20A C62A C2A 115.6(10)
C7A C63A C3A 119.0(10)
C7A C63A C16A 117.6(9)
C3A C63A C16A 117.4(9)
C59A C64A C24A 117.3(11)
C59A C64A C19A 119.3(11)
C24A C64A C19A 117.5(10)
C44A C65A C26A 117.1(10)
C44A C65A C57A 113.6(10)
C26A C65A C57A 121.5(11)
C37A C66A C17A 118.5(10)
C37A C66A C8A 117.2(10)
C17A C66A C8A 117.7(10)
C9A C67A C36A 115.8(9)
C9A C67A C48A 118.1(10)
C36A C67A C48A 119.3(10)
C5A C68A C29A 117.7(11)
C5A C68A C15A 119.7(10)
C29A C68A C15A 118.3(10)
C6A C69A C11A 120.0(10)
C6A C69A C4A 116.8(10)
C11A C69A C4A 116.7(10)
C34A C70A C55A 117.4(10)
C34A C70A C50A 119.9(11)
C55A C70A C50A 118.8(10)
C49A C71A C51A 118.6(11)
C49A C71A C40A 117.1(10)
C51A C71A C40A 113.8(10)
C42A C72A C54A 119.7(11)
C42A C72A C35A 119.2(10)
C54A C72A C35A 114.8(10)
C45A C73A C25A 119.8(10)
C45A C73A C58A 118.0(11)
C25A C73A C58A 118.7(10)
C41A C74A C53A 117.4(11)
C41A C74A C21A 117.8(10)
C53A C74A C21A 118.6(11)
C46A C75A C13A 117.6(11)
C46A C75A C33A 119.3(11)
C13A C75A C33A 117.6(10)
C32A C76A C14A 118.2(10)
C32A C76A C28A 118.5(11)
C14A C76A C28A 118.1(10)
C10A C77A C47A 119.6(11)
C10A C77A C12A 117.7(9)
C47A C77A C12A 118.0(10)
C31A C78A C27A 119.0(10)
C31A C78A C43A 117.1(10)
C27A C78A C43A 116.8(9)
C38A C79A C18A 118.3(11)
C38A C79A C23A 117.4(10)
C18A C79A C23A 118.4(10)
C52A C80A C22A 119.1(11)
C52A C80A C39A 118.7(11)
C22A C80A C39A 118.8(10)
C61B C1Y C56B 93.8(14)
C61B C1Y C2Y 118.2(13)
C56B C1Y C2Y 115.2(14)
C61B C1Y Cl1Y 106.9(12)
C56B C1Y Cl1Y 113.7(13)
C2Y C1Y Cl1Y 108.4(13)
C7Y C2Y C3Y 120.6(15)
C7Y C2Y C1Y 119.8(9)
C3Y C2Y C1Y 119.4(10)
C4Y C3Y C2Y 119.6(16)
C4Y C3Y H3Y 120.2
C2Y C3Y H3Y 120.2
C3Y C4Y C5Y 119.4(16)
C3Y C4Y H4Y 120.3
C5Y C4Y H4Y 120.3
C6Y C5Y C4Y 120.6(15)
C6Y C5Y H5Y 119.7
C4Y C5Y H5Y 119.7
C5Y C6Y C7Y 120.7(16)
C5Y C6Y H6Y 119.7
C7Y C6Y H6Y 119.7
C2Y C7Y C6Y 119.0(16)
C2Y C7Y H7Y 120.5
C6Y C7Y H7Y 120.5
C2B C1B C61B 130.7(19)
C2B C1B C5B 106.2(12)
C61B C1B C5B 117.6(12)
C1B C2B C3B 105.9(12)
C1B C2B C62B 124(2)
C3B C2B C62B 118.3(11)
C4B C3B C63B 119.1(11)
C4B C3B C2B 109.7(11)
C63B C3B C2B 121.9(11)
C5B C4B C3B 107.7(12)
C5B C4B C69B 122.0(12)
C3B C4B C69B 121.3(11)
C4B C5B C68B 121.5(14)
C4B C5B C1B 110.1(13)
C68B C5B C1B 122.3(14)
C7B C6B C69B 120.8(12)
C7B C6B C10B 107.8(11)
C69B C6B C10B 119.4(11)
C6B C7B C8B 107.7(11)
C6B C7B C63B 120.1(11)
C8B C7B C63B 122.6(12)
C66B C8B C7B 120.7(11)
C66B C8B C9B 119.4(11)
C7B C8B C9B 109.0(11)
C10B C9B C8B 107.0(11)
C10B C9B C67B 121.2(12)
C8B C9B C67B 122.6(12)
C9B C10B C77B 119.9(12)
C9B C10B C6B 108.4(12)
C77B C10B C6B 120.1(12)
C15B C11B C12B 109.2(12)
C15B C11B C69B 120.0(13)
C12B C11B C69B 119.3(13)
C11B C12B C77B 121.4(13)
C11B C12B C13B 107.7(12)
C77B C12B C13B 120.0(13)
C14B C13B C12B 108.1(12)
C14B C13B C75B 120.5(13)
C12B C13B C75B 121.3(13)
C13B C14B C76B 121.0(12)
C13B C14B C15B 108.5(12)
C76B C14B C15B 120.4(12)
C11B C15B C68B 120.5(13)
C11B C15B C14B 106.6(11)
C68B C15B C14B 119.4(12)
C20B C16B C17B 109.4(12)
C20B C16B C63B 118.9(11)
C17B C16B C63B 120.6(11)
C16B C17B C66B 121.5(12)
C16B C17B C18B 107.5(11)
C66B C17B C18B 119.7(11)
C19B C18B C79B 120.0(12)
C19B C18B C17B 106.7(11)
C79B C18B C17B 119.9(11)
C18B C19B C64B 122.7(11)
C18B C19B C20B 108.8(11)
C64B C19B C20B 119.7(11)
C16B C20B C62B 124.7(11)
C16B C20B C19B 107.5(10)
C62B C20B C19B 123.3(11)
C25B C21B C22B 110.2(12)
C25B C21B C74B 120.1(12)
C22B C21B C74B 120.4(12)
C21B C22B C23B 106.0(11)
C21B C22B C80B 119.1(13)
C23B C22B C80B 119.5(13)
C79B C23B C22B 121.7(12)
C79B C23B C24B 119.4(11)
C22B C23B C24B 108.4(11)
C25B C24B C64B 119.5(12)
C25B C24B C23B 107.1(11)
C64B C24B C23B 121.0(12)
C21B C25B C24B 108.2(12)
C21B C25B C73B 120.2(12)
C24B C25B C73B 120.9(12)
C27B C26B C30B 108.6(11)
C27B C26B C65B 116.8(10)
C30B C26B C65B 124.2(13)
C78B C27B C26B 124.2(11)
C78B C27B C28B 120.9(11)
C26B C27B C28B 107.0(11)
C29B C28B C76B 121.8(12)
C29B C28B C27B 108.1(11)
C76B C28B C27B 118.8(11)
C28B C29B C30B 109.9(11)
C28B C29B C68B 119.2(11)
C30B C29B C68B 122.2(11)
C61B C30B C29B 116.7(12)
C61B C30B C26B 130.9(16)
C29B C30B C26B 105.9(10)
C35B C31B C78B 121.4(11)
C35B C31B C32B 107.1(11)
C78B C31B C32B 120.9(11)
C33B C32B C76B 121.0(12)
C33B C32B C31B 107.8(11)
C76B C32B C31B 120.3(11)
C32B C33B C75B 120.8(11)
C32B C33B C34B 109.5(11)
C75B C33B C34B 120.6(12)
C35B C34B C70B 121.1(12)
C35B C34B C33B 105.3(11)
C70B C34B C33B 119.9(12)
C31B C35B C34B 110.1(11)
C31B C35B C72B 121.6(11)
C34B C35B C72B 119.4(11)
C37B C36B C40B 110.7(12)
C37B C36B C67B 119.3(11)
C40B C36B C67B 120.9(11)
C36B C37B C38B 106.7(11)
C36B C37B C66B 122.8(11)
C38B C37B C66B 121.9(11)
C37B C38B C39B 107.3(12)
C37B C38B C79B 119.1(11)
C39B C38B C79B 121.3(12)
C40B C39B C38B 110.1(11)
C40B C39B C80B 119.2(12)
C38B C39B C80B 119.9(11)
C39B C40B C36B 105.1(11)
C39B C40B C71B 122.4(12)
C36B C40B C71B 122.1(12)
C42B C41B C74B 121.1(12)
C42B C41B C45B 105.9(11)
C74B C41B C45B 119.8(11)
C41B C42B C43B 108.8(11)
C41B C42B C72B 119.8(12)
C43B C42B C72B 121.8(12)
C44B C43B C42B 108.4(11)
C44B C43B C78B 120.0(11)
C42B C43B C78B 120.1(11)
C45B C44B C43B 107.1(11)
C45B C44B C65B 123.5(11)
C43B C44B C65B 123.8(12)
C44B C45B C73B 119.8(12)
C44B C45B C41B 109.7(12)
C73B C45B C41B 119.3(11)
C47B C46B C75B 122.1(14)
C47B C46B C50B 108.0(13)
C75B C46B C50B 120.2(14)
C48B C47B C46B 110.3(13)
C48B C47B C77B 122.4(12)
C46B C47B C77B 118.7(12)
C47B C48B C67B 119.0(11)
C47B C48B C49B 107.7(12)
C67B C48B C49B 122.3(12)
C50B C49B C71B 120.4(13)
C50B C49B C48B 106.1(12)
C71B C49B C48B 118.5(12)
C46B C50B C49B 107.8(12)
C46B C50B C70B 120.9(13)
C49B C50B C70B 120.6(12)
C55B C51B C71B 122.5(13)
C55B C51B C52B 105.9(12)
C71B C51B C52B 120.7(13)
C80B C52B C53B 120.7(14)
C80B C52B C51B 120.1(13)
C53B C52B C51B 109.6(13)
C52B C53B C54B 107.7(13)
C52B C53B C74B 121.8(12)
C54B C53B C74B 121.1(11)
C53B C54B C72B 120.3(11)
C53B C54B C55B 110.1(12)
C72B C54B C55B 122.2(12)
C51B C55B C54B 106.4(12)
C51B C55B C70B 120.0(13)
C54B C55B C70B 117.3(12)
C60B C56B C57B 110.3(15)
C60B C56B C1Y 121.4(16)
C57B C56B C1Y 127.5(16)
C58B C57B C65B 117.4(12)
C58B C57B C56B 104.8(15)
C65B C57B C56B 125.6(18)
C57B C58B C59B 109.9(15)
C57B C58B C73B 124.1(12)
C59B C58B C73B 121.5(12)
C58B C59B C64B 120.0(13)
C58B C59B C60B 110.4(17)
C64B C59B C60B 121.0(13)
C56B C60B C59B 101.8(15)
C56B C60B C62B 129(2)
C59B C60B C62B 120.5(13)
C1B C61B C30B 118.5(13)
C1B C61B C1Y 118.6(14)
C30B C61B C1Y 119.9(14)
C20B C62B C60B 115.4(12)
C20B C62B C2B 116.9(11)
C60B C62B C2B 120.9(19)
C7B C63B C3B 120.0(11)
C7B C63B C16B 116.0(10)
C3B C63B C16B 118.6(11)
C19B C64B C24B 117.0(10)
C19B C64B C59B 118.9(11)
C24B C64B C59B 119.1(11)
C44B C65B C57B 115.9(11)
C44B C65B C26B 117.0(11)
C57B C65B C26B 121.7(13)
C8B C66B C17B 117.6(10)
C8B C66B C37B 118.0(11)
C17B C66B C37B 119.0(11)
C9B C67B C36B 117.4(11)
C9B C67B C48B 119.1(11)
C36B C67B C48B 117.5(11)
C5B C68B C15B 118.8(11)
C5B C68B C29B 117.7(12)
C15B C68B C29B 119.1(11)
C6B C69B C4B 118.1(11)
C6B C69B C11B 119.7(11)
C4B C69B C11B 116.5(11)
C34B C70B C55B 119.5(11)
C34B C70B C50B 118.0(11)
C55B C70B C50B 118.2(12)
C51B C71B C49B 117.2(12)
C51B C71B C40B 116.2(12)
C49B C71B C40B 118.5(11)
C54B C72B C35B 119.1(11)
C54B C72B C42B 119.6(11)
C35B C72B C42B 116.5(10)
C45B C73B C58B 116.4(11)
C45B C73B C25B 120.2(11)
C58B C73B C25B 118.0(11)
C41B C74B C21B 119.8(10)
C41B C74B C53B 117.4(11)
C21B C74B C53B 116.7(11)
C33B C75B C46B 119.4(12)
C33B C75B C13B 118.4(11)
C46B C75B C13B 117.7(11)
C14B C76B C32B 117.4(11)
C14B C76B C28B 118.7(11)
C32B C76B C28B 119.4(11)
C12B C77B C10B 119.2(11)
C12B C77B C47B 119.1(11)
C10B C77B C47B 117.5(11)
C27B C78B C31B 119.0(11)
C27B C78B C43B 117.7(10)
C31B C78B C43B 117.7(10)
C23B C79B C18B 118.8(11)
C23B C79B C38B 117.2(11)
C18B C79B C38B 119.7(11)
C52B C80B C39B 120.7(12)
C52B C80B C22B 119.5(11)
C39B C80B C22B 118.0(11)
C2D C1D C6D 120.2(11)
C2D C1D Cl1D 121.6(9)
C6D C1D Cl1D 118.2(8)
C1D C2D C3D 118.6(11)
C1D C2D Cl2D 124.2(9)
C3D C2D Cl2D 117.2(8)
C4D C3D C2D 121.9(11)
C4D C3D H3D 119.0
C2D C3D H3D 119.0
C3D C4D C5D 120.7(12)
C3D C4D H4D 119.6
C5D C4D H4D 119.6
C4D C5D C6D 118.7(13)
C4D C5D H5D 120.7
C6D C5D H5D 120.7
C1D C6D C5D 119.7(12)
C1D C6D H6D 120.2
C5D C6D H6D 120.2
C2E C1E C6E 115.5(13)
C2E C1E Cl1E 123.3(11)
C6E C1E Cl1E 121.1(11)
C1E C2E C3E 122.4(14)
C1E C2E Cl2E 119.7(10)
C3E C2E Cl2E 117.9(12)
C4E C3E C2E 118.4(15)
C4E C3E H3E 120.8
C2E C3E H3E 120.8
C5E C4E C3E 125.1(16)
C5E C4E H4E 117.4
C3E C4E H4E 117.4
C4E C5E C6E 118.2(14)
C4E C5E H5E 120.9
C6E C5E H5E 120.9
C1E C6E C5E 120.3(14)
C1E C6E H6E 119.9
C5E C6E H6E 119.9

loop_
_geom_bond_atom_site_label_1
_geom_bond_atom_site_label_2
_geom_bond_distance
La1A La2A 4.0130(5)
Cl1Z C1Z 1.828(15)
Cl1Y C1Y 1.814(16)
C1Z C56A 1.460(19)
C1Z C2Z 1.508(18)
C1Z C61A 1.569(17)
C2Z C7Z 1.349(18)
C2Z C3Z 1.392(18)
C3Z C4Z 1.369(18)
C3Z H3Z 0.9500
C4Z C5Z 1.370(19)
C4Z H4Z 0.9500
C5Z C6Z 1.404(18)
C5Z H5Z 0.9500
C6Z C7Z 1.377(17)
C6Z H6Z 0.9500
C7Z H7Z 0.9500
C1A C5A 1.455(19)
C1A C61A 1.457(17)
C1A C2A 1.460(19)
C2A C3A 1.450(16)
C2A C62A 1.483(17)
C3A C4A 1.364(17)
C3A C63A 1.442(15)
C4A C5A 1.385(17)
C4A C69A 1.480(15)
C5A C68A 1.423(17)
C6A C69A 1.390(17)
C6A C10A 1.418(15)
C6A C7A 1.421(18)
C7A C63A 1.414(15)
C7A C8A 1.431(16)
C8A C9A 1.381(16)
C8A C66A 1.465(17)
C9A C10A 1.410(18)
C9A C67A 1.442(16)
C10A C77A 1.411(17)
C11A C12A 1.387(16)
C11A C69A 1.415(17)
C11A C15A 1.418(18)
C12A C13A 1.407(18)
C12A C77A 1.444(17)
C13A C14A 1.418(17)
C13A C75A 1.441(17)
C14A C76A 1.427(17)
C14A C15A 1.441(17)
C15A C68A 1.426(16)
C16A C20A 1.367(16)
C16A C17A 1.431(16)
C16A C63A 1.456(16)
C17A C66A 1.422(15)
C17A C18A 1.434(18)
C18A C19A 1.397(16)
C18A C79A 1.423(17)
C19A C20A 1.430(17)
C19A C64A 1.436(17)
C20A C62A 1.480(16)
C21A C25A 1.429(17)
C21A C74A 1.456(18)
C21A C22A 1.457(19)
C22A C23A 1.413(17)
C22A C80A 1.439(18)
C23A C24A 1.413(18)
C23A C79A 1.448(18)
C24A C25A 1.427(19)
C24A C64A 1.432(17)
C25A C73A 1.453(18)
C26A C30A 1.451(17)
C26A C27A 1.452(15)
C26A C65A 1.467(18)
C27A C28A 1.411(18)
C27A C78A 1.432(16)
C28A C29A 1.404(16)
C28A C76A 1.435(16)
C29A C68A 1.424(16)
C29A C30A 1.469(17)
C30A C61A 1.441(17)
C31A C35A 1.402(16)
C31A C78A 1.424(16)
C31A C32A 1.451(18)
C32A C33A 1.415(16)
C32A C76A 1.417(16)
C33A C34A 1.417(18)
C33A C75A 1.447(17)
C34A C35A 1.364(17)
C34A C70A 1.445(17)
C35A C72A 1.471(17)
C36A C40A 1.402(17)
C36A C37A 1.430(16)
C36A C67A 1.447(17)
C37A C66A 1.398(16)
C37A C38A 1.423(18)
C38A C39A 1.411(16)
C38A C79A 1.412(16)
C39A C40A 1.433(17)
C39A C80A 1.460(18)
C40A C71A 1.468(16)
C41A C74A 1.418(17)
C41A C42A 1.427(18)
C41A C45A 1.457(16)
C42A C72A 1.385(16)
C42A C43A 1.420(16)
C43A C44A 1.403(16)
C43A C78A 1.475(17)
C44A C45A 1.435(18)
C44A C65A 1.465(16)
C45A C73A 1.411(17)
C46A C47A 1.374(18)
C46A C75A 1.406(18)
C46A C50A 1.474(19)
C47A C48A 1.406(18)
C47A C77A 1.427(16)
C48A C67A 1.456(16)
C48A C49A 1.468(17)
C49A C50A 1.433(18)
C49A C71A 1.445(18)
C50A C70A 1.447(18)
C51A C52A 1.428(19)
C51A C71A 1.466(17)
C51A C55A 1.473(19)
C52A C80A 1.414(18)
C52A C53A 1.414(19)
C53A C54A 1.367(18)
C53A C74A 1.448(16)
C54A C55A 1.426(18)
C54A C72A 1.443(17)
C55A C70A 1.446(18)
C56A C60A 1.45(2)
C56A C57A 1.47(2)
C57A C58A 1.410(18)
C57A C65A 1.492(17)
C58A C59A 1.383(19)
C58A C73A 1.453(16)
C59A C64A 1.429(18)
C59A C60A 1.467(19)
C60A C62A 1.439(18)
C1Y C61B 1.50(2)
C1Y C56B 1.51(2)
C1Y C2Y 1.53(2)
C2Y C7Y 1.38(2)
C2Y C3Y 1.40(2)
C3Y C4Y 1.38(2)
C3Y H3Y 0.9500
C4Y C5Y 1.39(2)
C4Y H4Y 0.9500
C5Y C6Y 1.37(2)
C5Y H5Y 0.9500
C6Y C7Y 1.38(2)
C6Y H6Y 0.9500
C7Y H7Y 0.9500
C1B C2B 1.42(2)
C1B C61B 1.447(19)
C1B C5B 1.47(2)
C2B C3B 1.457(19)
C2B C62B 1.488(19)
C3B C4B 1.404(19)
C3B C63B 1.441(17)
C4B C5B 1.367(19)
C4B C69B 1.447(18)
C5B C68B 1.390(19)
C6B C7B 1.409(19)
C6B C69B 1.434(18)
C6B C10B 1.445(18)
C7B C8B 1.425(18)
C7B C63B 1.426(17)
C8B C66B 1.420(18)
C8B C9B 1.426(18)
C9B C10B 1.415(19)
C9B C67B 1.428(17)
C10B C77B 1.439(18)
C11B C15B 1.40(2)
C11B C12B 1.420(19)
C11B C69B 1.451(19)
C12B C77B 1.420(19)
C12B C13B 1.43(2)
C13B C14B 1.397(19)
C13B C75B 1.431(19)
C14B C76B 1.431(19)
C14B C15B 1.455(19)
C15B C68B 1.439(18)
C16B C20B 1.378(18)
C16B C17B 1.416(17)
C16B C63B 1.473(18)
C17B C66B 1.439(17)
C17B C18B 1.455(19)
C18B C19B 1.393(17)
C18B C79B 1.439(18)
C19B C64B 1.419(18)
C19B C20B 1.453(18)
C20B C62B 1.451(17)
C21B C25B 1.402(18)
C21B C22B 1.42(2)
C21B C74B 1.439(19)
C22B C23B 1.434(18)
C22B C80B 1.443(19)
C23B C79B 1.420(19)
C23B C24B 1.446(18)
C24B C25B 1.42(2)
C24B C64B 1.438(18)
C25B C73B 1.451(18)
C26B C27B 1.444(17)
C26B C30B 1.488(18)
C26B C65B 1.516(19)
C27B C78B 1.416(17)
C27B C28B 1.480(19)
C28B C29B 1.422(18)
C28B C76B 1.432(18)
C29B C30B 1.450(19)
C29B C68B 1.455(18)
C30B C61B 1.448(19)
C31B C35B 1.420(17)
C31B C78B 1.424(17)
C31B C32B 1.445(19)
C32B C33B 1.401(18)
C32B C76B 1.431(18)
C33B C75B 1.415(19)
C33B C34B 1.458(19)
C34B C35B 1.424(19)
C34B C70B 1.425(19)
C35B C72B 1.433(18)
C36B C37B 1.400(18)
C36B C40B 1.426(18)
C36B C67B 1.453(19)
C37B C38B 1.416(19)
C37B C66B 1.440(17)
C38B C39B 1.420(18)
C38B C79B 1.453(18)
C39B C40B 1.401(19)
C39B C80B 1.440(19)
C40B C71B 1.463(19)
C41B C42B 1.40(2)
C41B C74B 1.430(18)
C41B C45B 1.450(18)
C42B C43B 1.429(18)
C42B C72B 1.442(18)
C43B C44B 1.412(18)
C43B C78B 1.446(18)
C44B C45B 1.396(19)
C44B C65B 1.421(17)
C45B C73B 1.416(18)
C46B C47B 1.42(2)
C46B C75B 1.43(2)
C46B C50B 1.43(2)
C47B C48B 1.381(19)
C47B C77B 1.465(18)
C48B C67B 1.457(18)
C48B C49B 1.476(19)
C49B C50B 1.45(2)
C49B C71B 1.45(2)
C50B C70B 1.45(2)
C51B C55B 1.43(2)
C51B C71B 1.44(2)
C51B C52B 1.46(2)
C52B C80B 1.380(19)
C52B C53B 1.38(2)
C53B C54B 1.388(19)
C53B C74B 1.459(18)
C54B C72B 1.417(18)
C54B C55B 1.44(2)
C55B C70B 1.44(2)
C56B C60B 1.44(2)
C56B C57B 1.48(2)
C57B C58B 1.39(2)
C57B C65B 1.467(19)
C58B C59B 1.40(2)
C58B C73B 1.426(18)
C59B C64B 1.443(18)
C59B C60B 1.46(2)
C60B C62B 1.47(2)
Cl1D C1D 1.804(14)
Cl2D C2D 1.685(13)
Cl1E C1E 1.804(14)
Cl2E C2E 1.685(13)
C1D C2D 1.366(14)
C1D C6D 1.422(17)
C2D C3D 1.476(15)
C3D C4D 1.325(18)
C3D H3D 0.9500
C4D C5D 1.413(18)
C4D H4D 0.9500
C5D C6D 1.448(19)
C5D H5D 0.9500
C6D H6D 0.9500
C1E C2E 1.43(2)
C1E C6E 1.47(2)
C2E C3E 1.46(2)
C3E C4E 1.37(2)
C3E H3E 0.9500
C4E C5E 1.35(3)
C4E H4E 0.9500
C5E C6E 1.50(2)
C5E H5E 0.9500
C6E H6E 0.9500
